data_7241973
loop_
_publ_author_name
'Abe, Haruka'
'Kobayashi, Takahiro'
'Hoshino, Norihisa'
'Takeda, Takashi'
'Suzuki, Yasutaka'
'Kawamata, Jun'
'Akutagawa, Tomoyuki'

_publ_section_title
;
 Dynamic structural reconstruction of
 (guanidinium+)2(benzene-1,4-disulfonate2&#x2212;) host crystal by guest
 adsorption
;
_journal_issue 5
_journal_name_full CrystEngComm
_journal_page_first 1149
_journal_page_last 1157
_journal_paper_doi 10.1039/D0CE01616K
_journal_volume 23
_journal_year 2021
_chemical_formula_moiety 'C12 H20 N8 O6 S2'
_chemical_formula_sum 'C12 H20 N8 O6 S2'
_chemical_formula_weight 436.46
_space_group_crystal_system monoclinic
_space_group_IT_number 14
_space_group_name_Hall '-P 2ybc'
_space_group_name_H-M_alt 'P 1 21/c 1'
_atom_sites_solution_hydrogens geom
_atom_sites_solution_primary direct
_atom_sites_solution_secondary difmap
_audit_update_record
;
2020-10-29 deposited with the CCDC.	2020-12-21 downloaded from the CCDC.
;
_cell_angle_alpha 90.0000
_cell_angle_beta 90.581(6)
_cell_angle_gamma 90.0000
_cell_formula_units_Z 2
_cell_length_a 5.94009(17)
_cell_length_b 7.4700(2)
_cell_length_c 20.0860(6)
_cell_measurement_reflns_used 7877
_cell_measurement_temperature 100
_cell_measurement_theta_max 68.19
_cell_measurement_theta_min 4.41
_cell_volume 891.22(4)
_computing_cell_refinement 'RAPID AUTO'
_computing_data_collection 'RAPID AUTO (Rigaku, ????)'
_computing_data_reduction 'RAPID AUTO'
_computing_molecular_graphics 'CrystalStructure 4.3'
_computing_publication_material 'CrystalStructure 4.3 (Rigaku, 2018)'
_computing_structure_refinement 'SHELXL97 (Sheldrick, 2008)'
_computing_structure_solution 'SIR2004 (Burla, et al., 2005)'
_diffrn_ambient_temperature 100
_diffrn_detector_area_resol_mean 10.000
_diffrn_measured_fraction_theta_full 0.997
_diffrn_measured_fraction_theta_max 0.997
_diffrn_measurement_device_type 'Rigaku R-AXIS RAPID'
_diffrn_measurement_method \w
_diffrn_radiation_type 'Cu K\a'
_diffrn_radiation_wavelength 1.54187
_diffrn_reflns_av_R_equivalents 0.0662
_diffrn_reflns_av_unetI/netI 0.0539
_diffrn_reflns_Laue_measured_fraction_full 0.000
_diffrn_reflns_Laue_measured_fraction_max 0.000
_diffrn_reflns_limit_h_max 7
_diffrn_reflns_limit_h_min -7
_diffrn_reflns_limit_k_max 8
_diffrn_reflns_limit_k_min -8
_diffrn_reflns_limit_l_max 24
_diffrn_reflns_limit_l_min -24
_diffrn_reflns_number 9589
_diffrn_reflns_point_group_measured_fraction_full 0.000
_diffrn_reflns_point_group_measured_fraction_max 0.000
_diffrn_reflns_theta_full 68.230
_diffrn_reflns_theta_max 68.230
_diffrn_reflns_theta_min 4.403
_diffrn_standards_number 0
_exptl_absorpt_coefficient_mu 3.196
_exptl_absorpt_correction_T_max 0.852
_exptl_absorpt_correction_T_min 0.499
_exptl_absorpt_correction_type multi-scan
_exptl_absorpt_process_details 'ABSCOR (Rigaku, 1995)'
_exptl_crystal_colour colorless
_exptl_crystal_density_diffrn 1.626
_exptl_crystal_density_method 'not measured'
_exptl_crystal_description block
_exptl_crystal_F_000 456.00
_exptl_crystal_size_max 0.100
_exptl_crystal_size_mid 0.100
_exptl_crystal_size_min 0.050
_refine_diff_density_max 0.46
_refine_diff_density_min -0.59
_refine_ls_extinction_method none
_refine_ls_goodness_of_fit_ref 1.074
_refine_ls_hydrogen_treatment constr
_refine_ls_number_parameters 127
_refine_ls_number_reflns 1621
_refine_ls_number_restraints 0
_refine_ls_R_factor_all 0.0575
_refine_ls_R_factor_gt 0.0535
_refine_ls_shift/su_max 0.000
_refine_ls_structure_factor_coef Fsqd
_refine_ls_weighting_details 'w = 1/[\s^2^(Fo^2^)+(0.1118P)^2^+0.0798P] where P=(Fo^2^+2Fc^2^)/3'
_refine_ls_weighting_scheme calc
_refine_ls_wR_factor_gt 0.1555
_refine_ls_wR_factor_ref 0.1606
_reflns_number_gt 1434
_reflns_number_total 1621
_reflns_threshold_expression F^2^>2.0\s(F^2^)
_cod_data_source_file d0ce01616k2.cif
_cod_data_source_block 201008_G2BDS_pyrazine
_cod_depositor_comments 'Adding full bibliography for 7241968--7241975.cif.'
_cod_database_code 7241973

loop_
_space_group_symop_id
_space_group_symop_operation_xyz
1 +X,+Y,+Z
2 -X,1/2+Y,1/2-Z
3 -X,-Y,-Z
4 +X,-1/2-Y,-1/2+Z

loop_
_atom_site_label
_atom_site_type_symbol
_atom_site_fract_x
_atom_site_fract_y
_atom_site_fract_z
_atom_site_U_iso_or_equiv
_atom_site_adp_type
_atom_site_occupancy
_atom_site_symmetry_multiplicity
_atom_site_calc_flag
_atom_site_refinement_flags
_atom_site_disorder_assembly
_atom_site_disorder_group
S1 S 0.13351(10) 0.02629(8) 0.34814(3) 0.0242(3) Uani 1 1 d . . .
O1 O 0.0389(3) 0.1938(2) 0.32444(8) 0.0287(5) Uani 1 1 d . . .
O2 O 0.0363(3) -0.1298(2) 0.31599(8) 0.0283(5) Uani 1 1 d . . .
O3 O 0.3783(3) 0.0252(2) 0.34710(8) 0.0279(5) Uani 1 1 d . . .
N1 N 0.2813(4) 0.5363(3) 0.29165(11) 0.0285(6) Uani 1 1 d . . .
H1A H 0.2132 0.6402 0.2870 0.034 Uiso 1 1 calc R . .
H1B H 0.2078 0.4364 0.2832 0.034 Uiso 1 1 calc R . .
N2 N 0.6049(3) 0.6813(3) 0.32400(10) 0.0298(5) Uani 1 1 d . . .
H2A H 0.5364 0.7851 0.3193 0.036 Uiso 1 1 calc R . .
H2B H 0.7466 0.6775 0.3371 0.036 Uiso 1 1 calc R . .
N3 N 0.5967(3) 0.3732(3) 0.31946(10) 0.0292(5) Uani 1 1 d . . .
H3A H 0.5227 0.2731 0.3117 0.035 Uiso 1 1 calc R . .
H3B H 0.7384 0.3694 0.3326 0.035 Uiso 1 1 calc R . .
N4 N -0.0506(4) 0.5253(3) 0.43219(11) 0.0326(6) Uani 1 1 d . . .
C1 C -0.1554(4) 0.0626(3) 0.45329(12) 0.0260(6) Uani 1 1 d . . .
H1 H -0.2616 0.1044 0.4212 0.031 Uiso 1 1 calc R . .
C2 C 0.0590(4) 0.0108(3) 0.43344(12) 0.0239(6) Uani 1 1 d . . .
C3 C 0.2135(4) -0.0530(3) 0.48033(13) 0.0268(6) Uani 1 1 d . . .
H2 H 0.3589 -0.0900 0.4667 0.032 Uiso 1 1 calc R . .
C4 C 0.4941(4) 0.5303(3) 0.31133(12) 0.0240(6) Uani 1 1 d . . .
C5 C 0.1438(5) 0.4550(3) 0.45295(13) 0.0318(6) Uani 1 1 d . . .
H3 H 0.2519 0.4207 0.4208 0.038 Uiso 1 1 calc R . .
C6 C -0.1938(4) 0.5698(4) 0.47992(12) 0.0313(6) Uani 1 1 d . . .
H4 H -0.3350 0.6204 0.4677 0.038 Uiso 1 1 calc R . .

loop_
_atom_site_aniso_label
_atom_site_aniso_U_11
_atom_site_aniso_U_22
_atom_site_aniso_U_33
_atom_site_aniso_U_23
_atom_site_aniso_U_13
_atom_site_aniso_U_12
S1 0.0248(4) 0.0266(5) 0.0213(4) -0.00002(19) 0.0000(3) -0.0005(2)
O1 0.0314(9) 0.0286(10) 0.0260(9) 0.0027(7) 0.0005(7) 0.0031(7)
O2 0.0292(9) 0.0299(10) 0.0256(9) -0.0032(7) -0.0011(7) -0.0023(7)
O3 0.0251(10) 0.0343(11) 0.0244(10) 0.0005(6) 0.0005(8) -0.0004(7)
N1 0.0294(12) 0.0268(13) 0.0294(12) -0.0010(8) -0.0011(9) 0.0004(8)
N2 0.0274(10) 0.0292(12) 0.0329(12) 0.0015(9) -0.0035(9) -0.0027(9)
N3 0.0272(11) 0.0294(12) 0.0310(11) -0.0003(8) -0.0008(9) 0.0007(9)
N4 0.0338(13) 0.0351(14) 0.0289(13) -0.0006(8) -0.0012(10) -0.0012(9)
C1 0.0245(12) 0.0270(13) 0.0263(13) 0.0019(10) -0.0021(9) -0.0005(10)
C2 0.0281(13) 0.0223(12) 0.0212(12) -0.0001(8) -0.0001(10) -0.0016(9)
C3 0.0254(12) 0.0267(14) 0.0284(13) 0.0003(9) -0.0002(10) 0.0016(10)
C4 0.0244(13) 0.0303(15) 0.0174(12) 0.0022(8) 0.0031(10) 0.0006(9)
C5 0.0330(14) 0.0326(16) 0.0298(14) -0.0018(10) 0.0007(11) -0.0007(11)
C6 0.0308(13) 0.0307(14) 0.0325(14) -0.0005(11) -0.0021(11) -0.0010(11)

loop_
_atom_type_symbol
_atom_type_description
_atom_type_scat_dispersion_real
_atom_type_scat_dispersion_imag
_atom_type_scat_source
C C 0.0181 0.0091
;
International Tables for Crystallography
(Vol. C, Tables 4.2.6.8 and 6.1.1.4)
;
H H 0.0000 0.0000
;
International Tables for Crystallography
(Vol. C, Table 6.1.1.4)
;
O O 0.0492 0.0322
;
International Tables for Crystallography
(Vol. C, Tables 4.2.6.8 and 6.1.1.4)
;
N N 0.0311 0.0180
;
International Tables for Crystallography
(Vol. C, Tables 4.2.6.8 and 6.1.1.4)
;
S S 0.3331 0.5567
;
International Tables for Crystallography
(Vol. C, Tables 4.2.6.8 and 6.1.1.4)
;

loop_
_geom_angle_atom_site_label_1
_geom_angle_atom_site_label_2
_geom_angle_atom_site_label_3
_geom_angle
_geom_angle_site_symmetry_1
_geom_angle_site_symmetry_3
_geom_angle_publ_flag
O1 S1 O2 113.37(10) . . ?
O1 S1 O3 112.60(10) . . ?
O2 S1 O3 112.50(10) . . ?
O1 S1 C2 105.84(10) . . ?
O2 S1 C2 105.96(10) . . ?
O3 S1 C2 105.80(11) . . ?
C4 N1 H1A 120.0 . . ?
C4 N1 H1B 120.0 . . ?
H1A N1 H1B 120.0 . . ?
C4 N2 H2A 120.0 . . ?
C4 N2 H2B 120.0 . . ?
H2A N2 H2B 120.0 . . ?
C4 N3 H3A 120.0 . . ?
C4 N3 H3B 120.0 . . ?
H3A N3 H3B 120.0 . . ?
C6 N4 C5 115.6(2) . . ?
C3 C1 C2 120.0(2) 3_556 . ?
C3 C1 H1 120.0 3_556 . ?
C2 C1 H1 120.0 . . ?
C1 C2 C3 120.0(2) . . ?
C1 C2 S1 119.68(19) . . ?
C3 C2 S1 120.3(2) . . ?
C1 C3 C2 120.0(2) 3_556 . ?
C1 C3 H2 120.0 3_556 . ?
C2 C3 H2 120.0 . . ?
N1 C4 N2 119.9(2) . . ?
N1 C4 N3 120.1(2) . . ?
N2 C4 N3 120.0(2) . . ?
N4 C5 C6 122.1(2) . 3_566 ?
N4 C5 H3 118.9 . . ?
C6 C5 H3 118.9 3_566 . ?
N4 C6 C5 122.3(2) . 3_566 ?
N4 C6 H4 118.9 . . ?
C5 C6 H4 118.9 3_566 . ?

loop_
_geom_bond_atom_site_label_1
_geom_bond_atom_site_label_2
_geom_bond_distance
_geom_bond_site_symmetry_2
_geom_bond_publ_flag
S1 O1 1.4500(16) . ?
S1 O2 1.4500(17) . ?
S1 O3 1.4546(18) . ?
S1 C2 1.778(3) . ?
N1 C4 1.321(3) . ?
N1 H1A 0.8800 . ?
N1 H1B 0.8800 . ?
N2 C4 1.329(3) . ?
N2 H2A 0.8800 . ?
N2 H2B 0.8800 . ?
N3 C4 1.331(3) . ?
N3 H3A 0.8800 . ?
N3 H3B 0.8800 . ?
N4 C6 1.330(3) . ?
N4 C5 1.332(3) . ?
C1 C3 1.383(3) 3_556 ?
C1 C2 1.393(3) . ?
C1 H1 0.9500 . ?
C2 C3 1.393(4) . ?
C3 C1 1.383(3) 3_556 ?
C3 H2 0.9500 . ?
C5 C6 1.390(3) 3_566 ?
C5 H3 0.9500 . ?
C6 C5 1.390(3) 3_566 ?
C6 H4 0.9500 . ?

loop_
_geom_hbond_atom_site_label_D
_geom_hbond_atom_site_label_H
_geom_hbond_atom_site_label_A
_geom_hbond_site_symmetry_D
_geom_hbond_site_symmetry_H
_geom_hbond_site_symmetry_A
_geom_hbond_distance_DA
_geom_hbond_distance_DH
_geom_hbond_distance_HA
_geom_hbond_angle_DHA
_geom_hbond_publ_flag
N1 H1A O2 . . 1_565 2.931(3) 0.880 2.099 157.3 no
N1 H1B O1 . . . 3.012(3) 0.880 2.234 147.2 no
N2 H2A O3 . . 1_565 2.939(3) 0.880 2.103 158.4 no
N2 H2B O2 . . 1_665 2.932(3) 0.880 2.287 130.1 no
N3 H3A O3 . . . 2.960(3) 0.880 2.164 150.2 no
N3 H3B O1 . . 1_655 2.950(3) 0.880 2.223 139.8 no

loop_
_geom_torsion_atom_site_label_1
_geom_torsion_atom_site_label_2
_geom_torsion_atom_site_label_3
_geom_torsion_atom_site_label_4
_geom_torsion
_geom_torsion_site_symmetry_1
_geom_torsion_site_symmetry_2
_geom_torsion_site_symmetry_3
_geom_torsion_site_symmetry_4
_geom_torsion_publ_flag
C3 C1 C2 C3 0.9(4) 3_556 . . . ?
C3 C1 C2 S1 -179.18(18) 3_556 . . . ?
O1 S1 C2 C1 40.8(2) . . . . ?
O2 S1 C2 C1 -79.9(2) . . . . ?
O3 S1 C2 C1 160.46(19) . . . . ?
O1 S1 C2 C3 -139.4(2) . . . . ?
O2 S1 C2 C3 100.0(2) . . . . ?
O3 S1 C2 C3 -19.7(2) . . . . ?
C1 C2 C3 C1 -0.9(4) . . . 3_556 ?
S1 C2 C3 C1 179.18(18) . . . 3_556 ?
C6 N4 C5 C6 -0.1(4) . . . 3_566 ?
C5 N4 C6 C5 0.1(4) . . . 3_566 ?
